data_7249405
loop_
_publ_author_name
'Khorasani, Fereshteh'
'Ranjbar-Karimi, Reza'
'Mohammadiannejad, Kazem'

_publ_section_title
;
 Utilizing perhalopyridine-based alkynes as suitable precursors for the
 synthesis of novel poly(1,2,3-triazolyl)-substituted perhalopyridines
;
_journal_issue 42
_journal_name_full 'RSC Advances'
_journal_page_first 30873
_journal_page_last 30885
_journal_paper_doi 10.1039/D4RA05861E
_journal_volume 14
_journal_year 2024
_chemical_formula_moiety 'C15 H9 Br Cl4 N4 O'
_chemical_formula_sum 'C15 H9 Br Cl4 N4 O'
_chemical_formula_weight 482.97
_space_group_crystal_system monoclinic
_space_group_IT_number 15
_space_group_name_Hall '-C 2yc'
_space_group_name_H-M_alt 'C 1 2/c 1'
_atom_sites_solution_hydrogens geom
_audit_creation_date 2024-02-14
_audit_creation_method
;
Olex2 1.5
(compiled 2023.08.24 svn.re1ec1418 for OlexSys, GUI svn.r6817)
;
_audit_update_record
;
2024-08-02 deposited with the CCDC.	2024-09-22 downloaded from the CCDC.
;
_cell_angle_alpha 90
_cell_angle_beta 93.46(3)
_cell_angle_gamma 90
_cell_formula_units_Z 8
_cell_length_a 13.020(3)
_cell_length_b 9.949(4)
_cell_length_c 27.886(6)
_cell_measurement_reflns_used 7482
_cell_measurement_temperature 293(2)
_cell_measurement_theta_max 24.999
_cell_measurement_theta_min 1.463
_cell_volume 3605.7(18)
_computing_cell_refinement 'Automar software package (3.3a, 2015)'
_computing_data_collection 'MAR345 dtb Program (1.24-4, 2013)'
_computing_data_reduction 'Automar software package (3.3a, 2015)'
_computing_molecular_graphics PLATON
_computing_publication_material DIAMOND
_computing_structure_refinement 'SHELXL 2016/6 (Sheldrick, 2015)'
_computing_structure_solution 'SHELXS 2013/1 (Sheldrick, 2013)'
_diffrn_ambient_temperature 293(2)
_diffrn_measured_fraction_theta_full 0.974
_diffrn_measured_fraction_theta_max 0.974
_diffrn_measurement_device_type Marresearch
_diffrn_measurement_method '\w scans'
_diffrn_radiation_monochromator graphite
_diffrn_radiation_type MoK\a
_diffrn_radiation_wavelength 0.71073
_diffrn_reflns_av_R_equivalents 0.0776
_diffrn_reflns_av_unetI/netI 0.0567
_diffrn_reflns_Laue_measured_fraction_full 0.974
_diffrn_reflns_Laue_measured_fraction_max 0.974
_diffrn_reflns_limit_h_max 15
_diffrn_reflns_limit_h_min -15
_diffrn_reflns_limit_k_max 10
_diffrn_reflns_limit_k_min -11
_diffrn_reflns_limit_l_max 33
_diffrn_reflns_limit_l_min -29
_diffrn_reflns_number 7482
_diffrn_reflns_point_group_measured_fraction_full 0.974
_diffrn_reflns_point_group_measured_fraction_max 0.974
_diffrn_reflns_theta_full 24.999
_diffrn_reflns_theta_max 24.999
_diffrn_reflns_theta_min 1.463
_exptl_absorpt_coefficient_mu 2.885
_exptl_absorpt_correction_T_max 1.42176
_exptl_absorpt_correction_T_min 0.69183
_exptl_absorpt_correction_type multi-scan
_exptl_absorpt_process_details 'Blessing, R. H. (1995).Acta Cryst.A51,33+-38'
_exptl_crystal_colour colorless
_exptl_crystal_density_diffrn 1.779
_exptl_crystal_description block
_exptl_crystal_F_000 1904
_exptl_crystal_size_max 0.45
_exptl_crystal_size_mid 0.38
_exptl_crystal_size_min 0.28
_refine_diff_density_max 0.541
_refine_diff_density_min -0.445
_refine_diff_density_rms 0.116
_refine_ls_extinction_coef 0.0043(7)
_refine_ls_extinction_expression Fc^*^=kFc[1+0.001xFc^2^\l^3^/sin(2\q)]^-1/4^
_refine_ls_extinction_method 'SHELXL-2016/6 (Sheldrick 2016)'
_refine_ls_goodness_of_fit_ref 1.063
_refine_ls_hydrogen_treatment constr
_refine_ls_matrix_type full
_refine_ls_number_parameters 227
_refine_ls_number_reflns 3094
_refine_ls_number_restraints 0
_refine_ls_restrained_S_all 1.063
_refine_ls_R_factor_all 0.1046
_refine_ls_R_factor_gt 0.0771
_refine_ls_shift/su_max 0.000
_refine_ls_shift/su_mean 0.000
_refine_ls_structure_factor_coef Fsqd
_refine_ls_weighting_details 'w=1/[\s^2^(Fo^2^)+(0.1135P)^2^+7.6473P] where P=(Fo^2^+2Fc^2^)/3'
_refine_ls_weighting_scheme calc
_refine_ls_wR_factor_gt 0.2002
_refine_ls_wR_factor_ref 0.2207
_reflns_Friedel_coverage 0.000
_reflns_number_gt 2196
_reflns_number_total 3094
_reflns_threshold_expression 'I > 2\s(I)'
_cod_data_source_file d4ra05861e2.cif
_cod_data_source_block abs_CCDC1
_cod_database_code 7249405
_shelx_shelxl_version_number 2016/6
_shelx_space_group_comment
;
The symmetry employed for this shelxl refinement is uniquely defined
by the following loop, which should always be used as a source of
symmetry information in preference to the above space-group names.
They are only intended as comments.
;
_olex2_refinement_description
;
1. Fixed Uiso
 At 1.2 times of:
  All C(H) groups, All C(H,H) groups
2.a Secondary CH2 refined with riding coordinates:
 C019(H01A,H01B), C023(H02A,H02B)
2.b Aromatic/amide H refined with riding coordinates:
 C011(H011), C014(H014), C021(H021), C022(H022), C026(H026)
;
_olex2_submission_special_instructions 'No special instructions were received'

loop_
_space_group_symop_operation_xyz
'x, y, z'
'-x, y, -z+1/2'
'x+1/2, y+1/2, z'
'-x+1/2, y+1/2, -z+1/2'
'-x, -y, -z'
'x, -y, z-1/2'
'-x+1/2, -y+1/2, -z'
'x+1/2, -y+1/2, z-1/2'

loop_
_atom_site_label
_atom_site_type_symbol
_atom_site_fract_x
_atom_site_fract_y
_atom_site_fract_z
_atom_site_U_iso_or_equiv
_atom_site_adp_type
_atom_site_occupancy
_atom_site_site_symmetry_order
_atom_site_calc_flag
_atom_site_refinement_flags_posn
_atom_site_refinement_flags_adp
_atom_site_refinement_flags_occupancy
_atom_site_disorder_assembly
_atom_site_disorder_group
Br01 Br 0.11036(8) 0.29169(10) 0.18393(3) 0.1118(5) Uani 1 1 d . . . . .
Cl02 Cl -0.37177(14) -0.74385(19) 0.06117(7) 0.0866(6) Uani 1 1 d . . . . .
Cl03 Cl -0.15354(16) -0.4394(2) 0.22788(7) 0.0926(6) Uani 1 1 d . . . . .
Cl04 Cl -0.46287(14) -0.7600(2) 0.16350(8) 0.0951(6) Uani 1 1 d . . . . .
Cl05 Cl -0.35803(15) -0.5921(2) 0.24697(7) 0.0921(6) Uani 1 1 d . . . . .
C006 C -0.2240(5) -0.5933(6) 0.1054(2) 0.0629(14) Uani 1 1 d . . . . .
N007 N -0.1678(4) -0.1654(5) 0.04832(17) 0.0629(12) Uani 1 1 d . . . . .
O008 O -0.1832(3) -0.5933(4) 0.06265(15) 0.0737(12) Uani 1 1 d . . . . .
N009 N -0.1780(4) -0.5261(5) 0.14072(18) 0.0665(13) Uani 1 1 d . . . . .
C010 C -0.1188(4) -0.3696(7) 0.0486(2) 0.0624(14) Uani 1 1 d . . . . .
C011 C -0.1595(5) -0.2752(6) 0.0760(2) 0.0639(14) Uani 1 1 d . . . . .
H011 H -0.177947 -0.284164 0.107548 0.077 Uiso 1 1 calc R U . . .
N012 N -0.1033(4) -0.3163(6) 0.00533(19) 0.0721(14) Uani 1 1 d . . . . .
C013 C 0.0132(6) 0.1908(7) 0.1470(2) 0.0756(17) Uani 1 1 d . . . . .
C014 C -0.0410(5) 0.0912(7) 0.0728(2) 0.0727(16) Uani 1 1 d . . . . .
H014 H -0.029233 0.072232 0.040888 0.087 Uiso 1 1 calc R U . . .
C015 C -0.1293(4) 0.0466(6) 0.0914(2) 0.0637(14) Uani 1 1 d . . . . .
N016 N -0.1335(4) -0.1883(6) 0.00552(18) 0.0720(14) Uani 1 1 d . . . . .
C017 C -0.2185(5) -0.5293(6) 0.1833(2) 0.0666(15) Uani 1 1 d . . . . .
C018 C -0.3553(4) -0.6686(6) 0.1540(2) 0.0676(15) Uani 1 1 d . . . . .
C019 C -0.2066(5) -0.0326(7) 0.0603(2) 0.0741(17) Uani 1 1 d . . . . .
H01A H -0.269286 -0.042776 0.077127 0.089 Uiso 1 1 calc R U . . .
H01B H -0.223479 0.016893 0.030932 0.089 Uiso 1 1 calc R U . . .
C020 C -0.3145(4) -0.6649(6) 0.1095(2) 0.0638(14) Uani 1 1 d . . . . .
C021 C -0.1459(5) 0.0751(7) 0.1383(2) 0.0745(17) Uani 1 1 d . . . . .
H021 H -0.205826 0.045217 0.151399 0.089 Uiso 1 1 calc R U . . .
C022 C -0.0749(6) 0.1478(7) 0.1665(2) 0.0766(18) Uani 1 1 d . . . . .
H022 H -0.086807 0.167137 0.198275 0.092 Uiso 1 1 calc R U . . .
C023 C -0.0909(4) -0.5127(6) 0.0585(2) 0.0714(17) Uani 1 1 d . . . . .
H02A H -0.051809 -0.547503 0.032685 0.086 Uiso 1 1 calc R U . . .
H02B H -0.048052 -0.518449 0.088127 0.086 Uiso 1 1 calc R U . . .
C024 C -0.3062(5) -0.5965(7) 0.1920(2) 0.0685(15) Uani 1 1 d . . . . .
C026 C 0.0310(6) 0.1635(7) 0.1001(2) 0.0794(18) Uani 1 1 d . . . . .
H026 H 0.090790 0.193394 0.086873 0.095 Uiso 1 1 calc R U . . .

loop_
_atom_site_aniso_label
_atom_site_aniso_U_11
_atom_site_aniso_U_22
_atom_site_aniso_U_33
_atom_site_aniso_U_23
_atom_site_aniso_U_13
_atom_site_aniso_U_12
Br01 0.1389(9) 0.1033(8) 0.0900(7) -0.0130(4) -0.0194(5) -0.0312(5)
Cl02 0.0888(11) 0.0876(13) 0.0823(12) -0.0132(9) -0.0031(9) -0.0152(9)
Cl03 0.1157(14) 0.0899(13) 0.0707(11) -0.0010(9) -0.0072(9) -0.0245(10)
Cl04 0.0751(10) 0.1119(16) 0.0990(14) 0.0104(11) 0.0095(9) -0.0265(10)
Cl05 0.1079(13) 0.0982(14) 0.0726(11) 0.0060(9) 0.0253(9) -0.0043(10)
C006 0.076(3) 0.052(3) 0.061(3) 0.001(3) 0.006(3) 0.005(3)
N007 0.069(3) 0.061(3) 0.058(3) 0.002(2) 0.001(2) -0.009(2)
O008 0.089(3) 0.067(3) 0.067(3) -0.007(2) 0.021(2) -0.010(2)
N009 0.074(3) 0.059(3) 0.066(3) 0.006(2) 0.004(2) -0.003(2)
C010 0.059(3) 0.074(4) 0.055(3) -0.007(3) 0.012(2) -0.005(3)
C011 0.071(3) 0.061(4) 0.059(3) 0.002(3) 0.007(3) -0.004(3)
N012 0.074(3) 0.076(4) 0.067(3) -0.002(3) 0.010(2) -0.011(3)
C013 0.100(5) 0.062(4) 0.064(4) 0.008(3) -0.001(3) -0.003(3)
C014 0.083(4) 0.074(4) 0.062(3) 0.000(3) 0.009(3) -0.017(3)
C015 0.075(4) 0.054(3) 0.062(3) 0.007(3) 0.002(3) 0.003(3)
N016 0.082(3) 0.078(4) 0.056(3) 0.006(3) 0.010(2) -0.013(3)
C017 0.074(3) 0.056(4) 0.068(4) 0.010(3) -0.004(3) -0.003(3)
C018 0.063(3) 0.060(4) 0.080(4) 0.008(3) 0.004(3) -0.003(3)
C019 0.080(4) 0.066(4) 0.076(4) 0.007(3) -0.003(3) 0.003(3)
C020 0.066(3) 0.053(3) 0.072(4) 0.000(3) 0.003(3) -0.003(3)
C021 0.090(4) 0.066(4) 0.069(4) 0.005(3) 0.016(3) 0.000(3)
C022 0.114(5) 0.068(4) 0.048(3) 0.003(3) 0.009(3) 0.002(4)
C023 0.070(3) 0.067(4) 0.080(4) -0.005(3) 0.030(3) 0.002(3)
C024 0.072(3) 0.065(4) 0.068(4) 0.007(3) 0.007(3) 0.005(3)
C026 0.092(4) 0.078(5) 0.068(4) -0.001(3) 0.005(3) -0.012(4)

loop_
_atom_type_symbol
_atom_type_description
_atom_type_scat_dispersion_real
_atom_type_scat_dispersion_imag
_atom_type_scat_source
C C 0.0033 0.0016 'International Tables Vol C Tables 4.2.6.8 and 6.1.1.4'
H H 0.0000 0.0000 'International Tables Vol C Tables 4.2.6.8 and 6.1.1.4'
Br Br -0.2901 2.4595 'International Tables Vol C Tables 4.2.6.8 and 6.1.1.4'
Cl Cl 0.1484 0.1585 'International Tables Vol C Tables 4.2.6.8 and 6.1.1.4'
N N 0.0061 0.0033 'International Tables Vol C Tables 4.2.6.8 and 6.1.1.4'
O O 0.0106 0.0060 'International Tables Vol C Tables 4.2.6.8 and 6.1.1.4'

loop_
_geom_angle_atom_site_label_1
_geom_angle_atom_site_label_2
_geom_angle_atom_site_label_3
_geom_angle
_geom_angle_site_symmetry_1
_geom_angle_site_symmetry_3
_geom_angle_publ_flag
O008 C006 C020 117.2(5) . . ?
N009 C006 O008 119.0(5) . . ?
N009 C006 C020 123.8(6) . . ?
C011 N007 C019 128.6(5) . . ?
N016 N007 C011 111.2(5) . . ?
N016 N007 C019 120.3(5) . . ?
C006 O008 C023 116.5(5) . . ?
C006 N009 C017 118.3(5) . . ?
C011 C010 N012 108.7(6) . . ?
C011 C010 C023 131.5(6) . . ?
N012 C010 C023 119.7(5) . . ?
N007 C011 C010 105.3(5) . . ?
N007 C011 H011 127.4 . . ?
C010 C011 H011 127.4 . . ?
N016 N012 C010 108.3(5) . . ?
C022 C013 Br01 120.2(5) . . ?
C022 C013 C026 120.8(7) . . ?
C026 C013 Br01 119.0(5) . . ?
C015 C014 H014 119.3 . . ?
C015 C014 C026 121.4(6) . . ?
C026 C014 H014 119.3 . . ?
C014 C015 C019 120.0(6) . . ?
C014 C015 C021 118.8(6) . . ?
C021 C015 C019 121.2(6) . . ?
N007 N016 N012 106.5(5) . . ?
N009 C017 Cl03 115.6(5) . . ?
N009 C017 C024 123.6(6) . . ?
C024 C017 Cl03 120.8(5) . . ?
C020 C018 Cl04 121.2(5) . . ?
C020 C018 C024 118.9(5) . . ?
C024 C018 Cl04 119.8(5) . . ?
N007 C019 C015 112.0(5) . . ?
N007 C019 H01A 109.2 . . ?
N007 C019 H01B 109.2 . . ?
C015 C019 H01A 109.2 . . ?
C015 C019 H01B 109.2 . . ?
H01A C019 H01B 107.9 . . ?
C006 C020 Cl02 120.6(5) . . ?
C018 C020 Cl02 121.9(5) . . ?
C018 C020 C006 117.5(6) . . ?
C015 C021 H021 119.6 . . ?
C015 C021 C022 120.9(6) . . ?
C022 C021 H021 119.6 . . ?
C013 C022 C021 119.1(6) . . ?
C013 C022 H022 120.4 . . ?
C021 C022 H022 120.4 . . ?
O008 C023 C010 110.3(5) . . ?
O008 C023 H02A 109.6 . . ?
O008 C023 H02B 109.6 . . ?
C010 C023 H02A 109.6 . . ?
C010 C023 H02B 109.6 . . ?
H02A C023 H02B 108.1 . . ?
C017 C024 Cl05 121.9(5) . . ?
C017 C024 C018 117.9(6) . . ?
C018 C024 Cl05 120.2(5) . . ?
C013 C026 C014 119.0(7) . . ?
C013 C026 H026 120.5 . . ?
C014 C026 H026 120.5 . . ?

loop_
_geom_bond_atom_site_label_1
_geom_bond_atom_site_label_2
_geom_bond_distance
_geom_bond_site_symmetry_2
_geom_bond_publ_flag
Br01 C013 1.874(7) . ?
Cl02 C020 1.692(6) . ?
Cl03 C017 1.712(6) . ?
Cl04 C018 1.703(6) . ?
Cl05 C024 1.711(6) . ?
C006 O008 1.335(7) . ?
C006 N009 1.305(8) . ?
C006 C020 1.388(8) . ?
N007 C011 1.338(8) . ?
N007 N016 1.319(7) . ?
N007 C019 1.461(8) . ?
O008 C023 1.455(7) . ?
N009 C017 1.329(8) . ?
C010 C011 1.340(8) . ?
C010 N012 1.344(8) . ?
C010 C023 1.491(9) . ?
C011 H011 0.9300 . ?
N012 N016 1.333(8) . ?
C013 C022 1.368(10) . ?
C013 C026 1.369(9) . ?
C014 H014 0.9300 . ?
C014 C015 1.364(8) . ?
C014 C026 1.375(9) . ?
C015 C019 1.510(9) . ?
C015 C021 1.369(9) . ?
C017 C024 1.359(9) . ?
C018 C020 1.382(9) . ?
C018 C024 1.402(9) . ?
C019 H01A 0.9700 . ?
C019 H01B 0.9700 . ?
C021 H021 0.9300 . ?
C021 C022 1.380(10) . ?
C022 H022 0.9300 . ?
C023 H02A 0.9700 . ?
C023 H02B 0.9700 . ?
C026 H026 0.9300 . ?

loop_
_geom_torsion_atom_site_label_1
_geom_torsion_atom_site_label_2
_geom_torsion_atom_site_label_3
_geom_torsion_atom_site_label_4
_geom_torsion
_geom_torsion_site_symmetry_1
_geom_torsion_site_symmetry_2
_geom_torsion_site_symmetry_3
_geom_torsion_site_symmetry_4
_geom_torsion_publ_flag
Br01 C013 C022 C021 179.2(5) . . . . ?
Br01 C013 C026 C014 -179.1(5) . . . . ?
Cl03 C017 C024 Cl05 1.5(8) . . . . ?
Cl03 C017 C024 C018 -179.7(5) . . . . ?
Cl04 C018 C020 Cl02 3.2(8) . . . . ?
Cl04 C018 C020 C006 -177.0(5) . . . . ?
Cl04 C018 C024 Cl05 -3.8(8) . . . . ?
Cl04 C018 C024 C017 177.5(5) . . . . ?
C006 O008 C023 C010 -83.5(7) . . . . ?
C006 N009 C017 Cl03 179.8(4) . . . . ?
C006 N009 C017 C024 -1.2(9) . . . . ?
O008 C006 N009 C017 -178.7(5) . . . . ?
O008 C006 C020 Cl02 -2.1(8) . . . . ?
O008 C006 C020 C018 178.1(5) . . . . ?
N009 C006 O008 C023 -2.2(8) . . . . ?
N009 C006 C020 Cl02 177.4(5) . . . . ?
N009 C006 C020 C018 -2.4(9) . . . . ?
N009 C017 C024 Cl05 -177.4(5) . . . . ?
N009 C017 C024 C018 1.3(9) . . . . ?
C010 N012 N016 N007 -0.6(6) . . . . ?
C011 N007 N016 N012 0.6(6) . . . . ?
C011 N007 C019 C015 76.7(8) . . . . ?
C011 C010 N012 N016 0.4(7) . . . . ?
C011 C010 C023 O008 69.4(9) . . . . ?
N012 C010 C011 N007 0.0(7) . . . . ?
N012 C010 C023 O008 -110.6(6) . . . . ?
C014 C015 C019 N007 68.7(8) . . . . ?
C014 C015 C021 C022 0.0(10) . . . . ?
C015 C014 C026 C013 0.1(11) . . . . ?
C015 C021 C022 C013 -0.3(10) . . . . ?
N016 N007 C011 C010 -0.4(7) . . . . ?
N016 N007 C019 C015 -102.2(6) . . . . ?
C019 N007 C011 C010 -179.4(5) . . . . ?
C019 N007 N016 N012 179.7(5) . . . . ?
C019 C015 C021 C022 -179.9(6) . . . . ?
C020 C006 O008 C023 177.3(5) . . . . ?
C020 C006 N009 C017 1.8(9) . . . . ?
C020 C018 C024 Cl05 176.8(5) . . . . ?
C020 C018 C024 C017 -1.9(9) . . . . ?
C021 C015 C019 N007 -111.4(7) . . . . ?
C022 C013 C026 C014 -0.4(11) . . . . ?
C023 C010 C011 N007 -180.0(6) . . . . ?
C023 C010 N012 N016 -179.6(5) . . . . ?
C024 C018 C020 Cl02 -177.4(5) . . . . ?
C024 C018 C020 C006 2.4(9) . . . . ?
C026 C013 C022 C021 0.5(11) . . . . ?
C026 C014 C015 C019 180.0(6) . . . . ?
C026 C014 C015 C021 0.1(10) . . . . ?
